data_2001588
loop_
_publ_author_name
'Ianelli, S.'
'Nardelli, M.'
'Belletti, D.'
'Jamart-Gr\'egoire, B.'
'Brosse, N.'
'Caub\`ere, P.'

_publ_section_title
;
 Structures of some methylenecyclobutanols and transposed derivatives
;
_journal_issue 6
_journal_name_full 'Acta Crystallographica Section C'
_journal_page_first 1098
_journal_page_last 1103
_journal_paper_doi 10.1107/S0108270192012927
_journal_volume 49
_journal_year 1993
_chemical_formula_analytical ' C12 H20 O3 '
_chemical_formula_moiety ' C12 H20 O3 '
_chemical_formula_sum 'C12 H20 O3'
_chemical_formula_weight 212.29
_chemical_name_systematic
;
  cis,syn,cis-tricyclo[6.4.0.0^2,7^]-dodecan-2,3,8-triol
;
_space_group_crystal_system triclinic
_space_group_IT_number 2
_space_group_name_Hall '-P 1'
_space_group_name_H-M_alt 'P -1'
_cell_angle_alpha 67.170(10)
_cell_angle_beta 76.08(10)
_cell_angle_gamma 71.400(10)
_cell_formula_units_Z 4.00
_cell_length_a 8.4400(10)
_cell_length_b 11.723(2)
_cell_length_c 13.016(2)
_cell_measurement_reflns_used 29
_cell_measurement_temperature 293(2)
_cell_measurement_theta_max 41
_cell_measurement_theta_min 31
_cell_volume 1114.8(4)
_computing_cell_refinement 'LQPARM (Nardelli & Mangia)'
_computing_data_reduction 'DIFAU (Ugozzoli et al.)'
_computing_molecular_graphics 'ORTEP (Johnson), PLUTO (Motherwell)'
_computing_publication_material 'PARST (Nardelli)'
_computing_structure_refinement 'SHELX76 (Sheldrick)'
_computing_structure_solution 'SHELX86 (Sheldrick)'
_diffrn_ambient_temperature 293(2)
_diffrn_measurement_device Siemens-AED
_diffrn_measurement_method \q-2\q
_diffrn_radiation_monochromator Ni-filter
_diffrn_radiation_source 'standard Cu anode'
_diffrn_radiation_type 'X-ray CuK\a mean'
_diffrn_radiation_wavelength 1.54178
_diffrn_reflns_limit_h_max 10
_diffrn_reflns_limit_h_min -10
_diffrn_reflns_limit_k_max 14
_diffrn_reflns_limit_k_min -14
_diffrn_reflns_limit_l_max 20
_diffrn_reflns_limit_l_min 0
_diffrn_reflns_number 3442
_diffrn_reflns_reduction_process
;
 Standard. Lp correction.
;
_diffrn_reflns_theta_max 70
_diffrn_reflns_theta_min 3
_diffrn_standards_decay_% 0
_diffrn_standards_interval_count 50
_diffrn_standards_number 1
_exptl_absorpt_coefficient_mu 0.6824
_exptl_absorpt_correction_type 'not applied'
_exptl_crystal_colour colourless
_exptl_crystal_density_diffrn 1.2648
_exptl_crystal_description
;
 Thick prisms
;
_exptl_crystal_F_000 464.0
_exptl_crystal_size_max 0.51
_exptl_crystal_size_mid 0.37
_exptl_crystal_size_min 0.35
_refine_diff_density_max 0.14
_refine_diff_density_min -0.18
_refine_ls_extinction_coef 0.0019(2)
_refine_ls_extinction_method 'according to Zachariasen'
_refine_ls_goodness_of_fit_obs 1.5653
_refine_ls_hydrogen_treatment refall
_refine_ls_matrix_type full
_refine_ls_number_constraints 0
_refine_ls_number_parameters 431
_refine_ls_number_reflns 3438
_refine_ls_number_restraints 0
_refine_ls_R_factor_obs 0.0462
_refine_ls_shift/esd_max 0.004
_refine_ls_structure_factor_coef F
_refine_ls_weighting_details 'w = 1/[\s^2^(F~o~)+0.0005F~o~^2^]'
_refine_ls_weighting_scheme calc
_refine_ls_wR_factor_obs 0.0550
_reflns_observed_criterion I>2\s(I)
_cod_data_source_file ka1008.cif
_cod_data_source_block 2
_cod_depositor_comments
;
 Updating space group information and adding the symmetry operation list.

 Antanas Vaitkus,
 2018-06-14

The following automatic conversions were performed:

'_refine_ls_weighting_scheme' value '1/[\s^2^(F~o~)+0.0005F~o~^2^]'
was changed to 'calc'. New tag '_refine_ls_weighting_details' was
created. The value of the new tag was set to 'w =
1/[\s^2^(F~o~)+0.0005F~o~^2^]'.

Automatic conversion script
Id: cif_fix_values 3143 2015-03-26 13:38:13Z robertas 
;
_cod_original_sg_symbol_H-M ' P-1 '
_cod_original_formula_sum ' C12 H20 O3 '
_cod_database_code 2001588

loop_
_space_group_symop_id
_space_group_symop_operation_xyz
1 x,y,z
2 -x,-y,-z

loop_
_atom_site_aniso_label
_atom_site_aniso_U_11
_atom_site_aniso_U_22
_atom_site_aniso_U_33
_atom_site_aniso_U_12
_atom_site_aniso_U_13
_atom_site_aniso_U_23
O1A .0345(7) .0447(7) .0324(7) -.0131(6) -.0117(6) .0063(6)
O2A .0384(7) .0395(7) .0412(7) -.0226(6) -.0071(5) -.0049(6)
O3A .0528(8) .0418(8) .0355(7) .0016(6) -.0159(6) -.0138(7)
C1A .0263(8) .0294(8) .0289(8) -.0095(7) -.0060(6) -.0002(6)
C2A .0374(10) .0379(10) .0436(11) -.0211(8) -.0097(8) .0011(8)
C3A .0557(13) .0451(12) .0735(16) -.0294(11) -.0215(12) -.0107(10)
C4A .0618(14) .0390(11) .0685(15) -.0077(10) -.0184(11) -.0261(10)
C5A .0377(11) .0500(12) .0448(12) -.0064(9) -.0055(8) -.0223(9)
C6A .0250(8) .0319(9) .0302(9) -.0101(7) -.0045(6) -.0045(7)
C7A .0276(8) .0247(8) .0293(8) -.0106(6) -.0036(6) -.0052(6)
C8A .0317(9) .0273(8) .0363(9) -.0066(7) -.0101(7) -.0065(7)
C11A .0372(10) .0431(11) .0391(11) -.0098(8) .0043(8) -.0146(8)
C12A .0318(9) .0235(8) .0307(9) -.0068(6) -.0026(7) -.0045(7)
O1B .0413(7) .0243(6) .0381(7) -.0050(5) .0018(6) -.0073(5)
O2B .0337(7) .0366(7) .0563(9) -.0101(6) .0111(6) -.0040(6)
O3B .0844(12) .0347(8) .0364(8) .0000(6) .0014(7) -.0180(8)
C1B .0330(9) .0222(8) .0283(8) -.0060(6) -.0014(7) -.0042(6)
C2B .0339(9) .0331(9) .0401(11) -.0131(8) .0008(8) -.0038(7)
C3B .0345(10) .0467(12) .0733(15) -.0208(11) -.0118(10) -.0065(9)
C4B .0542(13) .0481(12) .0646(15) -.0136(11) -.0312(11) -.0063(10)
C5B .0670(14) .0446(11) .0373(11) -.0122(9) -.0160(10) -.0148(10)
C6B .0392(10) .0259(8) .0288(9) -.0098(7) -.0014(7) -.0043(7)
C7B .0289(8) .0254(8) .0322(9) -.0065(7) .0002(7) -.0026(7)
C8B .0399(10) .0257(8) .0340(9) -.0051(7) -.0038(7) -.0058(7)
C10B .0677(15) .0402(11) .0469(12) -.0201(9) -.0140(10) -.0124(10)
C11B .0644(14) .0398(11) .0382(11) -.0095(8) -.0187(10) -.0116(10)
C12B .0335(9) .0248(8) .0327(9) -.0052(7) -.0086(7) -.0014(7)

loop_
_atom_site_label
_atom_site_fract_x
_atom_site_fract_y
_atom_site_fract_z
_atom_site_U_iso_or_equiv
_atom_site_thermal_displace_type
_atom_site_calc_flag
_atom_site_calc_attached_atom
_atom_site_type_symbol
O1A .9489(2) .08190(10) .64390(10) .0400(6) Uani . . O
O2A .7401(2) .09470(10) .36860(10) .0378(5) Uani . . O
O3A .5940(2) .33230(10) .27490(10) .0456(6) Uani . . O
C1A .8155(2) .1660(2) .57870(10) .0296(6) Uani . . C
C2A .7398(2) .2835(2) .6146(2) .0392(8) Uani . . C
C3A .8472(3) .3799(2) .5597(2) .0533(10) Uani . . C
C4A .8532(3) .4279(2) .4322(2) .0545(11) Uani . . C
C5A .9341(3) .3196(2) .3842(2) .0444(9) Uani . . C
C6A .8783(2) .1961(2) .45160(10) .0297(7) Uani . . C
C7A .7174(2) .16930(10) .43810(10) .0271(6) Uani . . C
C8A .5710(2) .2843(2) .39590(10) .0323(6) Uani . . C
C9A .4037(2) .2486(2) .4448(2) .0406(8) Uani . . C
C10A .3754(2) .2186(2) .5716(2) .0466(9) Uani . . C
C11A .5124(2) .1040(2) .6300(2) .0417(8) Uani . . C
C12A .6912(2) .0994(2) .56690(10) .0303(6) Uani . . C
O1B .8270(2) .01150(10) .87290(10) .0379(5) Uani . . O
O2B .4768(2) -.19870(10) 1.09980(10) .0484(6) Uani . . O
O3B .6474(2) -.42430(10) 1.19850(10) .0567(7) Uani . . O
C1B .8229(2) -.11960(10) .93300(10) .0298(7) Uani . . C
C2B .9988(2) -.1983(2) .9054(2) .0377(8) Uani . . C
C3B 1.1196(3) -.2052(2) .9787(2) .0514(9) Uani . . C
C4B 1.0644(3) -.2766(2) 1.1015(2) .0547(11) Uani . . C
C5B .8898(3) -.2086(2) 1.1441(2) .0483(9) Uani . . C
C6B .7606(2) -.1526(2) 1.06080(10) .0327(7) Uani . . C
C7B .6481(2) -.2278(2) 1.04830(10) .0317(7) Uani . . C
C8B .7113(2) -.3735(2) 1.0822(2) .0356(7) Uani . . C
C9B .6554(3) -.4223(2) 1.0079(2) .0450(9) Uani . . C
C10B .7328(3) -.3693(2) .8862(2) .0490(10) Uani . . C
C11B .6733(3) -.2233(2) .8396(2) .0468(9) Uani . . C
C12B .6698(2) -.1566(2) .92010(10) .0325(7) Uani . . C
H1OA .902(3) .066(3) .714(2) .078(9) Uiso . O1A H
H2OA .845(4) .034(3) .375(2) .097(10) Uiso . O2A H
H3OA .642(4) .255(3) .261(3) .109(12) Uiso . O3A H
H12A .752(3) .011(2) .5788(17) .046(6) Uiso . C12A H
H21A .625(3) .3248(19) .5947(16) .041(5) Uiso . C2A H
H22A .726(3) .256(2) .700(2) .060(7) Uiso . C2A H
H31A .796(3) .451(2) .592(2) .071(8) Uiso . C3A H
H32A .962(3) .338(2) .5809(19) .065(7) Uiso . C3A H
H91A .402(3) .173(2) .4247(17) .046(6) Uiso . C9A H
H92A .310(3) .324(2) .4098(18) .056(6) Uiso . C9A H
H41A .729(3) .473(2) .4109(18) .056(6) Uiso . C4A H
H42A .915(3) .493(2) .401(2) .072(8) Uiso . C4A H
H51A 1.055(3) .293(2) .3855(19) .059(7) Uiso . C5A H
H52A .910(3) .343(2) .307(2) .053(6) Uiso . C5A H
H6A .971(3) .1213(18) .4430(16) .043(5) Uiso . C6A H
H111 .481(3) .024(2) .6395(18) .051(6) Uiso . C11A H
H8A .571(2) .3595(17) .4205(15) .035(5) Uiso . C8A H
H101 .374(3) .300(2) .5840(18) .054(6) Uiso . C10A H
H102 .260(3) .199(2) .6092(19) .060(7) Uiso . C10A H
H112 .512(3) .106(2) .708(2) .061(7) Uiso . C11A H
H1OB .728(3) .060(3) .891(2) .074(8) Uiso . O1B H
H2OB .472(5) -.276(3) 1.168(3) .126(13) Uiso . O2B H
H3OB .647(4) -.505(3) 1.206(3) .095(10) Uiso . O3B H
H21B 1.038(3) -.163(2) .832(2) .058(7) Uiso . C2B H
H22B .996(3) -.288(2) .9177(16) .046(6) Uiso . C2B H
H31B 1.243(3) -.246(2) .9481(19) .062(7) Uiso . C3B H
H32B 1.114(3) -.113(2) .9718(18) .057(6) Uiso . C3B H
H51B .839(3) -.267(2) 1.214(2) .062(7) Uiso . C5B H
H52B .903(3) -.138(2) 1.1634(19) .059(7) Uiso . C5B H
H6B .681(2) -.0760(18) 1.0714(15) .036(5) Uiso . C6B H
H8B .840(2) -.3984(17) 1.0723(16) .037(5) Uiso . C8B H
H91B .521(3) -.391(2) 1.015(2) .069(7) Uiso . C9B H
H92B .690(3) -.518(2) 1.0357(19) .059(7) Uiso . C9B H
H12B .580(3) -.076(2) .9049(17) .047(6) Uiso . C12B H
H41B 1.147(3) -.284(2) 1.151(2) .063(7) Uiso . C4B H
H42B 1.068(3) -.364(2) 1.1081(19) .056(6) Uiso . C4B H
H103 .861(3) -.396(2) .8799(18) .050(6) Uiso . C10B H
H104 .702(3) -.406(2) .842(2) .064(7) Uiso . C10B H
H113 .553(3) -.200(2) .8229(19) .065(7) Uiso . C11B H
H114 .750(3) -.193(2) .770(2) .056(6) Uiso . C11B H

loop_
_atom_type_symbol
_atom_type_description
_atom_type_scat_dispersion_real
_atom_type_scat_dispersion_imag
_atom_type_scat_source
O Oxygen .047 .032 'IT.4  Tab.2.2A 2.3.1'
C Carbon .017 .009 'IT.4  Tab.2.2A 2.3.1'
H Hydrogen .000 .000 'IT.4  Tab.2.2C      '

loop_
_geom_angle_atom_site_label_1
_geom_angle_atom_site_label_2
_geom_angle_atom_site_label_3
_geom_angle
_geom_angle_publ_flag
C1A O1A H1OA 105(2) no
C7A O2A H2OA 110(2) no
C8A O3A H3OA 100(2) no
O1A C1A C12A 115.0(2) yes
O1A C1A C6A 110.8(3) yes
O1A C1A C2A 109.1(2) yes
C6A C1A C12A 88.8(2) yes
C2A C1A C12A 117.6(3) yes
C2A C1A C6A 114.4(2) yes
C1A C2A H22A 109.0(10) no
C1A C2A H21A 110.0(10) no
C1A C2A C3A 111.4(3) yes
H21A C2A H22A 105(2) no
C3A C2A H22A 111.0(10) no
C3A C2A H21A 109.0(10) no
C2A C3A H32A 109.0(10) no
C2A C3A H31A 107(2) no
C2A C3A C4A 110.0(3) yes
H31A C3A H32A 108(2) no
C4A C3A H32A 110.0(10) no
C4A C3A H31A 112(2) no
C3A C4A H42A 108(2) no
C3A C4A H41A 109.0(10) no
C3A C4A C5A 111.7(2) yes
H41A C4A H42A 107(2) no
C5A C4A H42A 111(2) no
C5A C4A H41A 110.0(10) no
C4A C5A H52A 112.0(10) no
C4A C5A H51A 110(2) no
C4A C5A C6A 114.8(2) yes
H51A C5A H52A 110(2) no
C6A C5A H52A 106.0(10) no
C6A C5A H51A 103.0(10) no
C1A C6A C5A 119.5(2) yes
C5A C6A H6A 110.0(10) no
C5A C6A C7A 124.4(2) yes
C1A C6A H6A 107.0(10) no
C1A C6A C7A 88.8(3) yes
C7A C6A H6A 105.0(10) no
O2A C7A C6A 116.6(3) yes
C6A C7A C12A 88.9(3) yes
C6A C7A C8A 117.6(3) yes
O2A C7A C12A 116.4(2) yes
O2A C7A C8A 104.2(2) yes
C8A C7A C12A 113.4(2) yes
O3A C8A C7A 109.8(2) yes
C7A C8A H8A 110.0(10) no
C7A C8A C9A 110.4(2) yes
O3A C8A H8A 106.0(10) no
O3A C8A C9A 112.3(3) yes
C9A C8A H8A 109.0(10) no
C8A C9A H92A 108.0(10) no
C8A C9A H91A 110.0(10) no
C8A C9A C10A 109.5(4) yes
H91A C9A H92A 108(2) no
C10A C9A H92A 109.0(10) no
C10A C9A H91A 111.0(10) no
C9A C10A H102 113.0(10) no
C9A C10A H101 106.0(10) no
C9A C10A C11A 112.0(2) yes
H101 C10A H102 106(2) no
C11A C10A H102 108.0(10) no
C11A C10A H101 111.0(10) no
C10A C11A H112 109.0(10) no
C10A C11A H111 107.0(10) no
C10A C11A C12A 114.8(2) yes
H111 C11A H112 109(2) no
C12A C11A H112 108(2) no
C12A C11A H111 109.0(10) no
C7A C12A C11A 119.8(3) yes
C1A C12A C11A 125.0(2) yes
C1A C12A C7A 88.4(2) yes
C11A C12A H12A 109.0(10) no
C7A C12A H12A 106.0(10) no
C1A C12A H12A 106.0(10) no
C1B O1B H1OB 107(2) no
C7B O2B H2OB 103(2) no
C8B O3B H3OB 102(2) no
O1B C1B C12B 115.1(3) yes
O1B C1B C6B 115.4(2) yes
O1B C1B C2B 105.5(2) yes
C6B C1B C12B 88.8(2) yes
C2B C1B C12B 118.1(2) yes
C2B C1B C6B 113.8(2) yes
C1B C2B H22B 111.0(10) no
C1B C2B H21B 110(2) no
C1B C2B C3B 111.0(2) yes
H21B C2B H22B 108(2) no
C3B C2B H22B 109.0(10) no
C3B C2B H21B 109(2) no
C2B C3B H32B 109.0(10) no
C2B C3B H31B 109.0(10) no
C2B C3B C4B 109.7(4) yes
H31B C3B H32B 108(2) no
C4B C3B H32B 108.0(10) no
C4B C3B H31B 114.0(10) no
C3B C4B H42B 108.0(10) no
C3B C4B H41B 110(2) no
C3B C4B C5B 111.9(3) yes
H41B C4B H42B 108(2) no
C5B C4B H42B 111(2) no
C5B C4B H41B 108.0(10) no
C4B C5B H52B 108(2) no
C4B C5B H51B 111(2) no
C4B C5B C6B 115.0(2) yes
H51B C5B H52B 108(2) no
C6B C5B H52B 109.0(10) no
C6B C5B H51B 106(2) no
C1B C6B C5B 119.5(3) yes
C5B C6B H6B 110.0(10) no
C5B C6B C7B 124.7(2) yes
C1B C6B H6B 107.0(10) no
C1B C6B C7B 88.4(2) yes
C7B C6B H6B 104.0(10) no
O2B C7B C6B 114.4(2) yes
C6B C7B C12B 88.8(2) yes
C6B C7B C8B 118.3(4) yes
O2B C7B C12B 112.8(3) yes
O2B C7B C8B 107.7(3) yes
C8B C7B C12B 114.2(2) yes
O3B C8B C7B 106.4(2) yes
C7B C8B H8B 109.0(10) no
C7B C8B C9B 110.8(2) yes
O3B C8B H8B 110.0(10) no
O3B C8B C9B 112.8(3) yes
C9B C8B H8B 108.0(10) no
C8B C9B H92B 109.0(10) no
C8B C9B H91B 108.0(10) no
C8B C9B C10B 110.3(3) yes
H91B C9B H92B 109(2) no
C10B C9B H92B 110.0(10) no
C10B C9B H91B 110.0(10) no
C9B C10B H104 109(2) no
C9B C10B H103 110.0(10) no
C9B C10B C11B 111.4(2) yes
H103 C10B H104 107(2) no
C11B C10B H104 110(2) no
C11B C10B H103 109.0(10) no
C10B C11B H114 108.0(10) no
C10B C11B H113 108(2) no
C10B C11B C12B 114.5(2) yes
H113 C11B H114 111(2) no
C12B C11B H114 109(2) no
C12B C11B H113 107.0(10) no
C7B C12B C11B 119.9(2) yes
C1B C12B C11B 124.8(3) yes
C1B C12B C7B 88.8(3) yes
C11B C12B H12B 109.0(10) no
C7B C12B H12B 107.0(10) no
C1B C12B H12B 105.0(10) no

loop_
_geom_bond_atom_site_label_1
_geom_bond_atom_site_label_2
_geom_bond_distance
_geom_bond_publ_flag
O1A C1A 1.436(2) yes
O1A H1OA .87(2) no
O2A C7A 1.429(2) yes
O2A H2OA .94(2) no
O3A C8A 1.438(2) yes
O3A H3OA .94(3) no
C1A C2A 1.523(2) yes
C1A C6A 1.545(2) yes
C1A C12A 1.559(3) yes
C2A C3A 1.524(3) yes
C2A H21A .98(2) no
C2A H22A 1.01(2) no
C3A C4A 1.526(3) yes
C3A H31A 1.01(2) no
C3A H32A .99(2) no
C4A C5A 1.525(3) yes
C4A H41A 1.07(2) no
C4A H42A .96(2) no
C5A C6A 1.528(2) yes
C5A H51A .97(2) no
C5A H52A .99(2) no
C6A C7A 1.551(2) yes
C6A H6A 1.000(10) no
C7A C8A 1.528(2) yes
C7A C12A 1.550(2) yes
C8A C9A 1.520(2) yes
C8A H8A 1.05(2) no
C9A C10A 1.523(3) yes
C9A H91A 1.03(2) no
C9A H92A 1.010(10) no
C10A C11A 1.536(2) yes
C10A H101 1.03(2) no
C10A H102 1.04(2) no
C11A C12A 1.530(2) yes
C11A H111 1.01(2) no
C11A H112 1.02(2) no
C12A H12A .96(2) no
O1B C1B 1.4360(10) yes
O1B H1OB .89(2) no
O2B C7B 1.432(2) yes
O2B H2OB .99(3) no
O3B C8B 1.432(2) yes
O3B H3OB .91(3) no
C1B C2B 1.521(2) yes
C1B C6B 1.550(2) yes
C1B C12B 1.550(3) yes
C2B C3B 1.521(4) yes
C2B H21B .91(2) no
C2B H22B 1.00(2) no
C3B C4B 1.524(3) yes
C3B H31B 1.05(2) no
C3B H32B 1.04(2) no
C4B C5B 1.522(3) yes
C4B H41B 1.02(3) no
C4B H42B .99(2) no
C5B C6B 1.535(3) yes
C5B H51B .99(2) no
C5B H52B .99(3) no
C6B C7B 1.557(3) yes
C6B H6B .970(10) no
C7B C8B 1.531(2) yes
C7B C12B 1.544(2) yes
C8B C9B 1.518(3) yes
C8B H8B 1.020(10) no
C9B C10B 1.524(3) yes
C9B H91B 1.07(2) no
C9B H92B 1.00(2) no
C10B C11B 1.530(2) yes
C10B H103 1.02(2) no
C10B H104 .96(3) no
C11B C12B 1.523(3) yes
C11B H113 1.02(2) no
C11B H114 .99(2) no
C12B H12B .990(10) no

loop_
_geom_contact_atom_site_label_1
_geom_contact_atom_site_label_2
_geom_contact_distance
C1A C4A 2.992(2)
C2A C5A 2.993(4)
C3A C6A 2.916(3)
C7A C10A 2.998(3)
C8A C11A 2.990(2)
C9A C12A 2.909(3)
C1B C4B 2.997(3)
C2B C5B 2.987(3)
C3B C6B 2.909(3)
C7B C10B 2.992(3)
C8B C11B 2.999(2)
C9B C12B 2.904(2)
